data_2013029
loop_
_publ_author_name
'Lynch, Daniel E.'
'McClenaghan, Ian'

_publ_section_title
;
1-(2-Pyridyl)ethan-1-one (8-quinolyl)hydrazone and
1-(1H-pyrrol-2-yl)ethan-1-one (8-quinolyl)hydrazone
;
_journal_name_full 'Acta Crystallographica, Section C'
_journal_page_first o642
_journal_page_last o644
_journal_paper_doi 10.1107/S0108270102017109
_journal_volume 58
_journal_year 2002
_chemical_formula_moiety 'C16 H14 N4'
_chemical_formula_sum 'C16 H14 N4'
_chemical_formula_weight 262.31
_space_group_IT_number 14
_symmetry_cell_setting monoclinic
_symmetry_space_group_name_Hall '-P 2ybc'
_symmetry_space_group_name_H-M 'P 1 21/c 1'
_cell_angle_alpha 90
_cell_angle_beta 90.284(3)
_cell_angle_gamma 90
_cell_formula_units_Z 4
_cell_length_a 10.1678(4)
_cell_length_b 11.2970(6)
_cell_length_c 11.3566(6)
_cell_measurement_temperature 150(2)
_cell_volume 1304.47(11)
_diffrn_ambient_temperature 150(2)
_exptl_crystal_density_diffrn 1.336
_cod_original_sg_symbol_Hall -P2ybc
_cod_original_sg_symbol_H-M 'P 21/c'
_cod_database_code 2013029

loop_
_symmetry_equiv_pos_as_xyz
'x, y, z'
'-x, y+1/2, -z+1/2'
'-x, -y, -z'
'x, -y-1/2, z-1/2'

loop_
_atom_site_label
_atom_site_fract_x
_atom_site_fract_y
_atom_site_fract_z
_atom_site_U_iso_or_equiv
_atom_site_adp_type
_atom_site_calc_flag
_atom_site_refinement_flags
_atom_site_occupancy
_atom_site_disorder_assembly
_atom_site_disorder_group
_atom_site_type_symbol
N1 0.53216(14) 0.16635(14) 0.44951(14) 0.0330(4) Uani d . 1 . . N
C2 0.44153(19) 0.22151(17) 0.51220(19) 0.0378(5) Uani d . 1 . . C
H2 0.3746 0.2634 0.4710 0.047 Uiso calc R 1 . . H
C3 0.4380(2) 0.22205(18) 0.63475(19) 0.0417(6) Uani d . 1 . . C
H3 0.3712 0.2643 0.6751 0.052 Uiso calc R 1 . . H
C4 0.5315(2) 0.16125(18) 0.69621(18) 0.0397(5) Uani d . 1 . . C
H4 0.5304 0.1612 0.7799 0.050 Uiso calc R 1 . . H
C5 0.7295(2) 0.03098(19) 0.69042(17) 0.0395(5) Uani d . 1 . . C
H5 0.7328 0.0253 0.7738 0.049 Uiso calc R 1 . . H
C6 0.8216(2) -0.02637(18) 0.62345(17) 0.0394(5) Uani d . 1 . . C
H6 0.8884 -0.0714 0.6614 0.049 Uiso calc R 1 . . H
C7 0.81919(19) -0.01984(17) 0.50142(17) 0.0336(5) Uani d . 1 . . C
H7 0.8847 -0.0597 0.4572 0.042 Uiso calc R 1 . . H
C8 0.72347(17) 0.04345(16) 0.44404(16) 0.0280(5) Uani d . 1 . . C
C9 0.62621(17) 0.10454(16) 0.51098(15) 0.0273(4) Uani d . 1 . . C
C10 0.62999(18) 0.09834(16) 0.63535(16) 0.0323(5) Uani d . 1 . . C
N11 0.71540(16) 0.05302(15) 0.32222(13) 0.0312(4) Uani d . 1 . . N
H11 0.642(2) 0.089(2) 0.2893(19) 0.059(7) Uiso d . 1 . . H
N12 0.79755(14) -0.01433(13) 0.25621(13) 0.0299(4) Uani d . 1 . . N
C13 0.77639(17) -0.02003(16) 0.14457(16) 0.0275(4) Uani d . 1 . . C
C14 0.66589(18) 0.04056(18) 0.08165(17) 0.0357(5) Uani d . 1 . . C
H141 0.5821 0.0168 0.1167 0.045 Uiso calc R 1 . . H
H142 0.6668 0.0182 -0.0017 0.045 Uiso calc R 1 . . H
H143 0.6764 0.1265 0.0887 0.045 Uiso calc R 1 . . H
N15 0.84202(15) -0.11715(14) -0.03470(13) 0.0319(4) Uani d . 1 . . N
C16 0.87285(17) -0.09272(15) 0.07802(16) 0.0276(4) Uani d . 1 . . C
C17 0.98815(18) -0.13360(17) 0.13125(17) 0.0323(5) Uani d . 1 . . C
H17 1.0073 -0.1148 0.2111 0.040 Uiso calc R 1 . . H
C18 1.07367(18) -0.20149(17) 0.06643(18) 0.0368(5) Uani d . 1 . . C
H18 1.1525 -0.2306 0.1012 0.046 Uiso calc R 1 . . H
C19 1.04407(19) -0.22697(17) -0.04939(17) 0.0344(5) Uani d . 1 . . C
H19 1.1020 -0.2729 -0.0963 0.043 Uiso calc R 1 . . H
C20 0.92811(19) -0.18383(17) -0.09480(17) 0.0353(5) Uani d . 1 . . C
H20 0.9073 -0.2025 -0.1743 0.044 Uiso calc R 1 . . H

loop_
_atom_site_aniso_label
_atom_site_aniso_U_11
_atom_site_aniso_U_22
_atom_site_aniso_U_33
_atom_site_aniso_U_12
_atom_site_aniso_U_13
_atom_site_aniso_U_23
N1 0.0277(8) 0.0289(9) 0.0423(10) -0.0020(7) 0.0031(8) -0.0009(8)
C2 0.0295(11) 0.0312(12) 0.0528(14) -0.0018(9) 0.0048(10) -0.0010(10)
C3 0.0357(12) 0.0339(12) 0.0558(14) -0.0059(9) 0.0178(11) -0.0057(10)
C4 0.0469(13) 0.0382(13) 0.0342(11) -0.0146(10) 0.0135(10) -0.0046(9)
C5 0.0479(13) 0.0426(13) 0.0279(11) -0.0120(10) -0.0039(10) 0.0037(9)
C6 0.0405(12) 0.0360(12) 0.0416(12) -0.0019(9) -0.0094(10) 0.0064(10)
C7 0.0338(11) 0.0314(11) 0.0355(11) -0.0005(9) -0.0022(9) -0.0035(9)
C8 0.0267(10) 0.0219(10) 0.0354(11) -0.0025(8) -0.0005(8) -0.0009(8)
C9 0.0277(10) 0.0225(10) 0.0319(10) -0.0053(8) 0.0007(8) -0.0012(8)
C10 0.0340(11) 0.0271(11) 0.0359(11) -0.0110(9) 0.0049(9) -0.0009(9)
N11 0.0291(9) 0.0344(10) 0.0301(9) 0.0050(7) 0.0003(8) -0.0035(7)
N12 0.0266(8) 0.0260(9) 0.0371(10) 0.0013(7) 0.0030(8) -0.0032(7)
C13 0.0258(10) 0.0259(10) 0.0308(11) -0.0030(8) -0.0005(8) -0.0005(8)
C14 0.0305(10) 0.0375(12) 0.0392(11) 0.0062(9) 0.0019(9) 0.0000(9)
N15 0.0342(9) 0.0322(9) 0.0294(9) 0.0016(7) 0.0019(7) 0.0020(7)
C16 0.0256(9) 0.0226(10) 0.0347(10) -0.0023(8) 0.0015(8) 0.0021(8)
C17 0.0307(10) 0.0316(11) 0.0344(10) 0.0016(8) -0.0024(9) -0.0014(9)
C18 0.0274(10) 0.0313(12) 0.0517(13) 0.0047(8) -0.0026(10) -0.0009(10)
C19 0.0353(11) 0.0270(11) 0.0410(12) 0.0009(8) 0.0068(10) -0.0035(9)
C20 0.0412(12) 0.0328(12) 0.0320(11) 0.0013(9) 0.0054(10) -0.0011(9)

loop_
_geom_bond_atom_site_label_1
_geom_bond_atom_site_label_2
_geom_bond_site_symmetry_2
_geom_bond_distance
_geom_bond_publ_flag
N1 C2 . 1.323(2) ?
N1 C9 . 1.372(2) ?
C2 C3 . 1.392(3) ?
C2 H2 . 0.95 ?
C3 C4 . 1.362(3) ?
C3 H3 . 0.95 ?
C4 C10 . 1.412(3) ?
C4 H4 . 0.95 ?
C5 C6 . 1.372(3) ?
C5 C10 . 1.410(3) ?
C5 H5 . 0.95 ?
C6 C7 . 1.388(3) ?
C6 H6 . 0.95 ?
C7 C8 . 1.370(3) ?
C7 H7 . 0.95 ?
C8 N11 . 1.390(2) ?
C8 C9 . 1.428(2) ?
C9 C10 . 1.414(3) ?
N11 N12 . 1.358(2) ?
N11 H11 . 0.93(2) ?
N12 C13 . 1.287(2) ?
C13 C16 . 1.488(2) ?
C13 C14 . 1.494(3) ?
C14 H141 . 0.98 ?
C14 H142 . 0.98 ?
C14 H143 . 0.98 ?
N15 C20 . 1.344(2) ?
N15 C16 . 1.345(2) ?
C16 C17 . 1.395(3) ?
C17 C18 . 1.376(3) ?
C17 H17 . 0.95 ?
C18 C19 . 1.378(3) ?
C18 H18 . 0.95 ?
C19 C20 . 1.374(3) ?
C19 H19 . 0.95 ?
C20 H20 . 0.95 ?

loop_
_cod_related_entry_id
_cod_related_entry_database
_cod_related_entry_code
1 ChemSpider 7856089
